data_2010381
loop_
_publ_author_name
'Van Oostenryck, Luc'
'Tinant, Bernard'
'Declercq, Jean-Paul'
'Dutasta, Jean-Pierre'

_publ_section_title
;
 A Macrobicyclic Thiophosphonamide Polyether Ligand
;
_journal_coden_ASTM ACSCEE
_journal_coeditor_code HU1098
_journal_issue 1
_journal_name_full 'Acta Crystallographica, Section C: Crystal Structure Communications'
_journal_page_first 80
_journal_page_last 84
_journal_paper_doi 10.1107/S0108270194003914
_journal_volume 51
_journal_year 1995
_chemical_formula_moiety 'C29 H35 N2 O5 P S'
_chemical_formula_sum 'C29 H35 N2 O5 P S'
_chemical_formula_weight 554.62
_chemical_name_systematic
; 31-phenyl-13,16,19,22,25-pentoxa-2,6,31-diazaphosphatetracyclo
[24,4,0,1^2,6^,0^7,12^]hentriaconta-1(26),7,9,11,27,29-hexene-31-sulfide
;
_space_group_crystal_system monoclinic
_space_group_IT_number 14
_space_group_name_Hall '-P 2yn'
_space_group_name_H-M_alt 'P 1 21/n 1'
_atom_sites_solution_hydrogens geom
_atom_sites_solution_primary direct
_atom_sites_solution_secondary difmap
_audit_creation_method SHELXL
_cell_angle_alpha 90.00
_cell_angle_beta 100.31(5)
_cell_angle_gamma 90.00
_cell_formula_units_Z 4
_cell_length_a 16.791(12)
_cell_length_b 15.927(11)
_cell_length_c 10.922(6)
_cell_measurement_reflns_used 15
_cell_measurement_temperature 293(2)
_cell_measurement_theta_max 12.5
_cell_measurement_theta_min 2.5
_cell_volume 2874.(3)
_computing_cell_refinement 'local program'
_computing_data_collection 'local program'
_computing_data_reduction 'local program'
_computing_molecular_graphics 'PLUTO (Motherwell & Clegg, 1978); ORTEPII (Johnson, 1976)'
_computing_publication_material 'SHELXL93 (Sheldrick, 1993)'
_computing_structure_refinement 'SHELXL93 (Sheldrick, 1993)'
_computing_structure_solution 'SHELXS86 (Sheldrick, 1990)'
_diffrn_ambient_temperature 293(2)
_diffrn_measurement_device 'Syntex P2~1~ four-circle diffractometer'
_diffrn_measurement_method '\w scan'
_diffrn_radiation_monochromator graphite
_diffrn_radiation_source xray-tube
_diffrn_radiation_type 'Molybdenum K\a'
_diffrn_radiation_wavelength 0.71069
_diffrn_reflns_av_R_equivalents 0
_diffrn_reflns_av_sigmaI/netI 0.0417
_diffrn_reflns_limit_h_max 20
_diffrn_reflns_limit_h_min 0
_diffrn_reflns_limit_k_max 19
_diffrn_reflns_limit_k_min 0
_diffrn_reflns_limit_l_max 13
_diffrn_reflns_limit_l_min -13
_diffrn_reflns_number 5658
_diffrn_reflns_theta_max 26.03
_diffrn_reflns_theta_min 1.78
_diffrn_standards_decay_% 0
_diffrn_standards_interval_count 50
_diffrn_standards_number 1
_exptl_absorpt_coefficient_mu 0.209
_exptl_crystal_density_diffrn 1.282
_exptl_crystal_description pleat-like
_exptl_crystal_F_000 1176
_exptl_crystal_size_max 0.48
_exptl_crystal_size_mid 0.48
_exptl_crystal_size_min 0.10
_refine_diff_density_max 0.346
_refine_diff_density_min -0.341
_refine_ls_extinction_method none
_refine_ls_goodness_of_fit_all 1.063
_refine_ls_goodness_of_fit_obs 1.190
_refine_ls_hydrogen_treatment 'All H atom parameters refined with a common U = 0.093(2) for all H atoms'
_refine_ls_matrix_type full
_refine_ls_number_parameters 341
_refine_ls_number_reflns 5656
_refine_ls_number_restraints 9
_refine_ls_restrained_S_all 1.068
_refine_ls_restrained_S_obs 1.199
_refine_ls_R_factor_all 0.0860
_refine_ls_R_factor_obs 0.0560
_refine_ls_shift/esd_max 0.003
_refine_ls_shift/esd_mean 0.000
_refine_ls_structure_factor_coef Fsqd
_refine_ls_weighting_details 'w = 1/[\s^2^(F~o~^2^)+(0.0932P)^2^+0.0000P] where P = (F~o~^2^+2Fc^2^)/3'
_refine_ls_weighting_scheme calc
_refine_ls_wR_factor_all 0.1607
_refine_ls_wR_factor_obs 0.1511
_reflns_number_observed 3747
_reflns_number_total 5658
_reflns_observed_criterion >2sigma(I)
_cod_duplicate_entry 2003170
_cod_depositor_comments
;
 Added additional information after consulting the original publication
 and the supplementary material.

 Antanas Vaitkus,
 2021-09-27

 Marked entry as a duplicate of entry 2003170.

 Antanas Vaitkus,
 2021-09-27
;
_cod_original_sg_symbol_H-M 'P 21/n'
_cod_database_code 2010381

loop_
_space_group_symop_id
_space_group_symop_operation_xyz
1 'x, y, z'
2 '-x+1/2, y+1/2, -z+1/2'
3 '-x, -y, -z'
4 'x-1/2, -y-1/2, z-1/2'

loop_
_atom_site_label
_atom_site_fract_x
_atom_site_fract_y
_atom_site_fract_z
_atom_site_U_iso_or_equiv
C1 .0168(2) .0998(2) .2906(2) .0510(10)
N2 -.02120(10) .18000(10) .2772(2) .0480(10)
C3 -.0951(2) .1929(2) .3295(3) .0720(10)
C4 -.0899(2) .2717(2) .4099(4) .0900(10)
C5 -.0329(2) .3347(2) .3734(2) .0650(10)
N6 -.03510(10) .33310(10) .2375(2) .0480(10)
C7 -.0694(2) .4043(2) .1677(2) .0510(10)
C8 -.1483(2) .4024(2) .1046(3) .0670(10)
C9 -.1820(2) .4719(2) .0381(3) .0830(10)
C10 -.1360(2) .5421(2) .0365(3) .0900(10)
C11 -.0577(2) .5463(2) .0994(3) .0790(10)
C12 -.0241(2) .4772(2) .1678(2) .0590(10)
O13 .05250(10) .47350(10) .2346(2) .0690(10)
C14 .1026(2) .5466(2) .2387(3) .0820(10)
C15 .1861(2) .5221(2) .2965(3) .0880(10)
O16 .19270(10) .5146(2) .4275(2) .0920(10)
C17 .2723(2) .4920(3) .4871(4) .1080(10)
C18 .2758(2) .4794(3) .6230(4) .1080(10)
O19 .2449(2) .4038(2) .6569(3) .1030(10)
C20 .1611(2) .3994(2) .6388(3) .0870(10)
C21A .1287(3) .3286(3) .7055(5) .0810(10)
O22A .1389(2) .2531(2) .6426(3) .0720(10)
C23A .1054(3) .1843(3) .6956(4) .0720(10)
C24A .1091(3) .1087(3) .6145(4) .0670(10)
C21B .1679(9) .3089(9) .6846(16) .103(5)
O22B .0845(5) .2819(5) .6566(8) .082(3)
C23B .0664(8) .2040(7) .7039(10) .072(3)
C24B .0876(7) .1275(6) .6333(9) .053(3)
O25 .05340(10) .13030(10) .5010(2) .0660(10)
C26 .0568(2) .0745(2) .4082(3) .0560(10)
C27 .0962(2) -.0025(2) .4236(3) .0730(10)
C28 .0959(2) -.0531(2) .3213(4) .0870(10)
C29 .0580(2) -.0292(2) .2055(4) .0890(10)
C30 .0180(2) .0468(2) .1906(3) .0700(10)
P31 -.00120(10) .24970(10) .17400(10) .0430(10)
S32 -.04820(10) .23730(10) -.00140(10) .0630(10)
C33 .10810(10) .24800(10) .1971(2) .0460(10)
C34 .1545(2) .2524(2) .3165(3) .0650(10)
C35 .2375(2) .2543(2) .3338(3) .0770(10)
C36 .2757(2) .2508(2) .2347(4) .0810(10)
C37 .2318(2) .2455(2) .1180(4) .0880(10)
C38 .1479(2) .2441(2) .0981(3) .0670(10)

loop_
_atom_type_symbol
_atom_type_description
_atom_type_scat_dispersion_real
_atom_type_scat_dispersion_imag
_atom_type_scat_source
C C 0.0033 0.0016 'International Tables Vol C Tables 4.2.6.8 and 6.1.1.4'
H H 0.0000 0.0000 'International Tables Vol C Tables 4.2.6.8 and 6.1.1.4'
N N 0.0061 0.0033 'International Tables Vol C Tables 4.2.6.8 and 6.1.1.4'
O O 0.0106 0.0060 'International Tables Vol C Tables 4.2.6.8 and 6.1.1.4'
P P 0.1023 0.0942 'International Tables Vol C Tables 4.2.6.8 and 6.1.1.4'
S S 0.1246 0.1234 'International Tables Vol C Tables 4.2.6.8 and 6.1.1.4'

loop_
_geom_angle_atom_site_label_1
_geom_angle_atom_site_label_2
_geom_angle_atom_site_label_3
_geom_angle
_geom_angle_publ_flag
C30 C1 C26 118.5(3) yes
C30 C1 N2 122.4(2) yes
C26 C1 N2 119.1(2) yes
C1 N2 C3 118.6(2) yes
C1 N2 P31 121.9(2) yes
C3 N2 P31 117.3(2) yes
N2 C3 C4 111.9(2) yes
C5 C4 C3 111.9(2) yes
N6 C5 C4 110.8(3) yes
C7 N6 C5 117.2(2) yes
C7 N6 P31 123.5(2) yes
C5 N6 P31 119.2(2) yes
C8 C7 C12 119.7(2) yes
C8 C7 N6 120.6(2) yes
C12 C7 N6 119.6(2) yes
C7 C8 C9 120.6(3) yes
C10 C9 C8 118.9(3) yes
C9 C10 C11 121.9(3) yes
C10 C11 C12 119.4(3) yes
O13 C12 C7 115.4(2) yes
O13 C12 C11 125.1(3) yes
C7 C12 C11 119.4(3) yes
C12 O13 C14 118.3(2) yes
O13 C14 C15 107.8(3) yes
O16 C15 C14 110.4(3) yes
C15 O16 C17 112.3(3) yes
O16 C17 C18 110.9(3) yes
O19 C18 C17 115.7(3) yes
C20 O19 C18 115.1(3) yes
O19 C20 C21A 114.5(3) yes
O19 C20 C21B 89.1(6) yes
O22A C21A C20 108.5(4) yes
C23A O22A C21A 111.8(3) yes
O22A C23A C24A 108.7(4) yes
O25 C24A C23A 103.0(4) yes
O22B C21B C20 101.5(10) yes
C23B O22B C21B 117.0(9) yes
O22B C23B C24B 116.0(9) yes
O25 C24B C23B 113.1(8) yes
C26 O25 C24A 112.0(3) yes
C26 O25 C24B 131.2(5) yes
O25 C26 C27 124.8(3) yes
O25 C26 C1 114.8(2) yes
C27 C26 C1 120.4(3) yes
C28 C27 C26 119.1(3) yes
C29 C28 C27 121.5(3) yes
C28 C29 C30 119.4(3) yes
C29 C30 C1 121.2(3) yes
N6 P31 N2 97.26(11) yes
N6 P31 C33 111.82(11) yes
N2 P31 C33 102.68(11) yes
N6 P31 S32 112.74(8) yes
N2 P31 S32 120.37(8) yes
C33 P31 S32 110.99(10) yes
C38 C33 C34 118.0(2) yes
C38 C33 P31 121.1(2) yes
C34 C33 P31 120.9(2) yes
C35 C34 C33 120.9(3) yes
C36 C35 C34 120.2(3) yes
C35 C36 C37 119.9(3) yes
C36 C37 C38 121.0(3) yes
C33 C38 C37 120.1(3) yes

loop_
_geom_bond_atom_site_label_1
_geom_bond_atom_site_label_2
_geom_bond_distance
_geom_bond_publ_flag
C1 C30 1.383(4) yes
C1 C26 1.398(4) yes
C1 N2 1.424(3) yes
N2 C3 1.470(3) yes
N2 P31 1.658(2) yes
C3 C4 1.526(5) yes
C4 C5 1.489(4) yes
C5 N6 1.478(3) yes
N6 C7 1.429(3) yes
N6 P31 1.646(2) yes
C7 C8 1.380(4) yes
C7 C12 1.388(4) yes
C8 C9 1.387(4) yes
C9 C10 1.362(5) yes
C10 C11 1.372(5) yes
C11 C12 1.392(4) yes
C12 O13 1.361(3) yes
O13 C14 1.433(3) yes
C14 C15 1.482(5) yes
C15 O16 1.420(4) yes
O16 C17 1.425(4) yes
C17 C18 1.488(5) yes
C18 O19 1.388(5) yes
O19 C20 1.387(4) yes
C20 C21A 1.498(5) yes
C20 C21B 1.523(13) yes
C21A O22A 1.410(6) yes
O22A C23A 1.405(5) yes
C23A C24A 1.502(6) yes
C24A O25 1.454(5) yes
C21B O22B 1.44(2) yes
O22B C23B 1.398(12) yes
C23B C24B 1.518(14) yes
C24B O25 1.457(10) yes
O25 C26 1.357(3) yes
C26 C27 1.389(4) yes
C27 C28 1.377(5) yes
C28 C29 1.365(5) yes
C29 C30 1.380(4) yes
P31 C33 1.807(3) yes
P31 S32 1.9464(14) yes
C33 C38 1.371(4) yes
C33 C34 1.396(4) yes
C34 C35 1.372(4) yes
C35 C36 1.355(5) yes
C36 C37 1.355(5) yes
C37 C38 1.387(4) yes
